data_7120309
loop_
_publ_author_name
'Mukherjee, Chandan'
'Paul, Ganesh Chandra'
'Ghorai, Samir'

_publ_section_title
;
 Monoradical-Containing Four-Coordinate Co(III) Complexes: Homolytic S-S,
 Se-Se Bond Cleavage and Catalytic Isocyanate to Urea Conversion Under
 Sunlight
;
_journal_name_full 'Chem. Commun.'
_journal_paper_doi 10.1039/C7CC03486E
_journal_year 2017
_chemical_compound_source synthesis
_chemical_formula_moiety 'C42 H54 Co N2 O2'
_chemical_formula_sum 'C42 H54 Co N2 O2'
_chemical_formula_weight 677.80
_chemical_name_systematic unk
_space_group_IT_number 2
_symmetry_cell_setting triclinic
_symmetry_Int_Tables_number 2
_symmetry_space_group_name_Hall '-P 1'
_symmetry_space_group_name_H-M 'P -1'
_atom_sites_solution_hydrogens geom
_atom_sites_solution_primary direct
_atom_sites_solution_secondary difmap
_audit_creation_method SHELXL-97
_audit_update_record
;
2016-02-19 deposited with the CCDC.
2017-06-20 downloaded from the CCDC.
;
_cell_angle_alpha 73.037(7)
_cell_angle_beta 85.630(4)
_cell_angle_gamma 83.989(7)
_cell_formula_units_Z 1
_cell_length_a 5.9742(3)
_cell_length_b 12.7038(11)
_cell_length_c 13.2139(7)
_cell_measurement_reflns_used 2437
_cell_measurement_temperature 296(2)
_cell_measurement_theta_max 28.6320
_cell_measurement_theta_min 3.1778
_cell_volume 952.87(11)
_computing_cell_refinement 'CrysAlisPro, Agilent Technologies'
_computing_data_collection 'CrysAlisPro, Agilent Technologies'
_computing_data_reduction 'CrysAlisPro, Agilent Technologies'
_computing_molecular_graphics 'Bruker SHELXTL'
_computing_publication_material 'Bruker SHELXTL'
_computing_structure_refinement 'SHELXL-97 (Sheldrick, 1997)'
_computing_structure_solution 'SHELXS-97 (Sheldrick, 1990)'
_diffrn_ambient_temperature 296(2)
_diffrn_measured_fraction_theta_full 0.991
_diffrn_measured_fraction_theta_max 0.991
_diffrn_measurement_device_type 'SuperNova, Single source at offset), Eos'
_diffrn_measurement_method '\w scans'
_diffrn_radiation_monochromator mirror
_diffrn_radiation_probe x-ray
_diffrn_radiation_type MoK\a
_diffrn_radiation_wavelength 0.71073
_diffrn_reflns_av_R_equivalents 0.0203
_diffrn_reflns_av_unetI/netI 0.0407
_diffrn_reflns_limit_h_max 7
_diffrn_reflns_limit_h_min -5
_diffrn_reflns_limit_k_max 15
_diffrn_reflns_limit_k_min -15
_diffrn_reflns_limit_l_max 15
_diffrn_reflns_limit_l_min -15
_diffrn_reflns_number 5964
_diffrn_reflns_theta_full 25.00
_diffrn_reflns_theta_max 25.00
_diffrn_reflns_theta_min 3.18
_diffrn_source 'SuperNova (Mo) X-ray Source'
_exptl_absorpt_coefficient_mu 0.486
_exptl_absorpt_correction_T_max 0.899
_exptl_absorpt_correction_T_min 0.869
_exptl_absorpt_correction_type multi-scan
_exptl_absorpt_process_details SADABS
_exptl_crystal_colour blue
_exptl_crystal_density_diffrn 1.181
_exptl_crystal_density_method 'not measured'
_exptl_crystal_description block
_exptl_crystal_F_000 363
_exptl_crystal_size_max 0.32
_exptl_crystal_size_mid 0.24
_exptl_crystal_size_min 0.22
_refine_diff_density_max 0.720
_refine_diff_density_min -0.548
_refine_diff_density_rms 0.058
_refine_ls_extinction_method none
_refine_ls_goodness_of_fit_ref 1.057
_refine_ls_hydrogen_treatment constr
_refine_ls_matrix_type full
_refine_ls_number_parameters 219
_refine_ls_number_reflns 3319
_refine_ls_number_restraints 0
_refine_ls_restrained_S_all 1.057
_refine_ls_R_factor_all 0.0976
_refine_ls_R_factor_gt 0.0766
_refine_ls_shift/su_max 0.000
_refine_ls_shift/su_mean 0.000
_refine_ls_structure_factor_coef Fsqd
_refine_ls_weighting_details 'calc w=1/[\s^2^(Fo^2^)+(0.0731P)^2^+1.7203P] where P=(Fo^2^+2Fc^2^)/3'
_refine_ls_weighting_scheme calc
_refine_ls_wR_factor_gt 0.1923
_refine_ls_wR_factor_ref 0.2096
_reflns_number_gt 2454
_reflns_number_total 3319
_reflns_threshold_expression >2sigma(I)
_cod_data_source_file c7cc03486e2.cif
_cod_data_source_block cm_27
_cod_database_code 7120309

loop_
_symmetry_equiv_pos_as_xyz
'x, y, z'
'-x, -y, -z'

loop_
_atom_site_label
_atom_site_type_symbol
_atom_site_fract_x
_atom_site_fract_y
_atom_site_fract_z
_atom_site_U_iso_or_equiv
_atom_site_adp_type
_atom_site_occupancy
_atom_site_symmetry_multiplicity
_atom_site_calc_flag
_atom_site_refinement_flags
C8 C 0.5633(6) 0.6807(3) 0.5925(3) 0.0867(18) Uani 1 1 d G
C7 C 0.7545(7) 0.6189(2) 0.6387(3) 0.0693(16) Uani 1 1 d G
C12 C 0.8805(7) 0.6597(3) 0.7009(3) 0.091(2) Uani 1 1 d G
C11 C 0.8152(8) 0.7622(3) 0.7168(3) 0.106(3) Uani 1 1 d G
H11 H 0.8994 0.7894 0.7584 0.128 Uiso 1 1 calc R
C10 C 0.6239(8) 0.8239(2) 0.6706(4) 0.101(2) Uani 1 1 d G
H10 H 0.5802 0.8924 0.6813 0.121 Uiso 1 1 calc R
C9 C 0.4980(6) 0.7831(3) 0.6085(4) 0.103(2) Uani 1 1 d G
H9 H 0.3700 0.8244 0.5776 0.123 Uiso 1 1 calc R
Co1 Co 1.0000 0.5000 0.5000 0.0815(5) Uani 1 2 d S
O1 O 1.0278(7) 0.3528(2) 0.5713(2) 0.0713(11) Uani 1 1 d .
N1 N 0.8311(9) 0.5164(3) 0.6170(3) 0.0746(14) Uani 1 1 d .
C6 C 0.6733(9) 0.4049(3) 0.7886(3) 0.0596(12) Uani 1 1 d .
H6 H 0.5975 0.4656 0.8058 0.071 Uiso 1 1 calc R
C4 C 0.7816(7) 0.2112(3) 0.8278(3) 0.0491(10) Uani 1 1 d .
H4 H 0.7731 0.1409 0.8747 0.059 Uiso 1 1 calc R
C5 C 0.6598(7) 0.3008(3) 0.8563(3) 0.0492(10) Uani 1 1 d .
C2 C 0.9178(9) 0.3279(3) 0.6648(3) 0.0564(12) Uani 1 1 d .
C3 C 0.9127(7) 0.2208(3) 0.7349(3) 0.0467(10) Uani 1 1 d .
C14 C 1.0473(8) 0.1226(3) 0.7081(3) 0.0543(11) Uani 1 1 d .
C1 C 0.8016(9) 0.4190(3) 0.6938(3) 0.0581(12) Uani 1 1 d .
C17 C 1.0138(11) 0.0144(4) 0.7952(4) 0.0837(18) Uani 1 1 d .
H17A H 1.0653 0.0192 0.8606 0.126 Uiso 1 1 calc R
H17B H 1.0984 -0.0458 0.7756 0.126 Uiso 1 1 calc R
H17C H 0.8568 0.0020 0.8038 0.126 Uiso 1 1 calc R
C18 C 0.5238(8) 0.2817(4) 0.9624(3) 0.0574(12) Uani 1 1 d .
C16 C 0.9724(10) 0.1094(4) 0.6052(4) 0.0737(15) Uani 1 1 d .
H27C H 0.8140 0.1005 0.6115 0.111 Uiso 1 1 calc R
H25C H 1.0541 0.0456 0.5911 0.111 Uiso 1 1 calc R
H23C H 1.0022 0.1739 0.5480 0.111 Uiso 1 1 calc R
C19 C 0.4388(16) 0.1686(6) 1.0007(6) 0.140(4) Uani 1 1 d .
H19A H 0.3454 0.1630 1.0642 0.211 Uiso 1 1 calc R
H19B H 0.5643 0.1136 1.0153 0.211 Uiso 1 1 calc R
H19C H 0.3524 0.1571 0.9471 0.211 Uiso 1 1 calc R
C15 C 1.2997(9) 0.1411(5) 0.6972(5) 0.0817(16) Uani 1 1 d .
H15A H 1.3240 0.2084 0.6428 0.122 Uiso 1 1 calc R
H15B H 1.3847 0.0803 0.6788 0.122 Uiso 1 1 calc R
H15C H 1.3477 0.1460 0.7633 0.122 Uiso 1 1 calc R
C21 C 0.6777(13) 0.2939(8) 1.0431(5) 0.136(3) Uani 1 1 d .
H21A H 0.7297 0.3665 1.0207 0.204 Uiso 1 1 calc R
H21B H 0.8046 0.2397 1.0496 0.204 Uiso 1 1 calc R
H21C H 0.5968 0.2833 1.1105 0.204 Uiso 1 1 calc R
C20 C 0.3233(13) 0.3640(7) 0.9554(6) 0.136(4) Uani 1 1 d .
H20A H 0.2378 0.3652 0.8963 0.204 Uiso 1 1 calc R
H20B H 0.3726 0.4360 0.9457 0.204 Uiso 1 1 calc R
H20C H 0.2307 0.3438 1.0195 0.204 Uiso 1 1 calc R
C13 C 1.0373(18) 0.5933(10) 0.7565(9) 0.075(3) Uani 0.50 1 d P
H13A H 0.9709 0.5310 0.8046 0.113 Uiso 0.50 1 calc PR
H13B H 1.1088 0.6320 0.7959 0.113 Uiso 0.50 1 calc PR
H13C H 1.1473 0.5683 0.7099 0.113 Uiso 0.50 1 calc PR
C22 C 0.4509(19) 0.6280(10) 0.5484(10) 0.082(3) Uani 0.50 1 d P
H22B H 0.5318 0.6198 0.4852 0.124 Uiso 0.50 1 calc PR
H22A H 0.3071 0.6680 0.5306 0.124 Uiso 0.50 1 calc PR
H22C H 0.4289 0.5563 0.5962 0.124 Uiso 0.50 1 calc PR

loop_
_atom_site_aniso_label
_atom_site_aniso_U_11
_atom_site_aniso_U_22
_atom_site_aniso_U_33
_atom_site_aniso_U_23
_atom_site_aniso_U_13
_atom_site_aniso_U_12
C8 0.102(5) 0.067(4) 0.091(4) -0.029(3) 0.039(4) -0.018(3)
C7 0.118(4) 0.034(2) 0.048(3) -0.008(2) 0.039(3) -0.009(3)
C12 0.171(7) 0.051(3) 0.048(3) -0.019(2) 0.021(3) 0.000(4)
C11 0.198(8) 0.055(3) 0.067(4) -0.028(3) 0.035(4) -0.020(4)
C10 0.154(7) 0.053(3) 0.091(5) -0.027(3) 0.049(4) -0.005(4)
C9 0.108(5) 0.069(4) 0.121(6) -0.027(4) 0.038(4) 0.004(3)
Co1 0.1529(11) 0.0309(5) 0.0504(6) -0.0097(4) 0.0541(6) -0.0100(5)
O1 0.120(3) 0.0359(15) 0.0498(18) -0.0100(13) 0.0403(18) -0.0107(16)
N1 0.138(4) 0.0320(18) 0.044(2) -0.0085(16) 0.043(2) -0.007(2)
C6 0.092(4) 0.040(2) 0.045(2) -0.0144(19) 0.020(2) -0.007(2)
C4 0.058(3) 0.040(2) 0.044(2) -0.0048(18) 0.0063(19) -0.0100(18)
C5 0.061(3) 0.048(2) 0.037(2) -0.0082(18) 0.0074(18) -0.0150(19)
C2 0.089(3) 0.035(2) 0.043(2) -0.0106(18) 0.022(2) -0.014(2)
C3 0.060(3) 0.035(2) 0.043(2) -0.0072(17) 0.0068(18) -0.0141(18)
C14 0.064(3) 0.040(2) 0.053(3) -0.0065(19) 0.010(2) -0.0062(19)
C1 0.090(3) 0.039(2) 0.043(2) -0.0119(18) 0.024(2) -0.013(2)
C17 0.117(5) 0.044(3) 0.074(4) -0.002(2) 0.019(3) 0.003(3)
C18 0.071(3) 0.057(3) 0.040(2) -0.009(2) 0.016(2) -0.014(2)
C16 0.103(4) 0.053(3) 0.067(3) -0.025(2) 0.011(3) -0.008(3)
C19 0.202(9) 0.104(5) 0.117(6) -0.040(5) 0.107(6) -0.084(6)
C15 0.064(3) 0.082(4) 0.097(4) -0.028(3) 0.006(3) -0.001(3)
C21 0.127(6) 0.246(10) 0.047(3) -0.048(5) 0.027(4) -0.076(6)
C20 0.109(6) 0.148(7) 0.099(5) 0.016(5) 0.061(4) 0.027(5)
C13 0.069(7) 0.085(8) 0.075(7) -0.026(6) -0.020(6) 0.000(6)
C22 0.067(7) 0.080(8) 0.108(9) -0.042(7) 0.010(6) -0.010(6)

loop_
_atom_type_symbol
_atom_type_description
_atom_type_scat_dispersion_real
_atom_type_scat_dispersion_imag
_atom_type_scat_source
C C 0.0033 0.0016 'International Tables Vol C Tables 4.2.6.8 and 6.1.1.4'
H H 0.0000 0.0000 'International Tables Vol C Tables 4.2.6.8 and 6.1.1.4'
N N 0.0061 0.0033 'International Tables Vol C Tables 4.2.6.8 and 6.1.1.4'
O O 0.0106 0.0060 'International Tables Vol C Tables 4.2.6.8 and 6.1.1.4'
Co Co 0.3494 0.9721 'International Tables Vol C Tables 4.2.6.8 and 6.1.1.4'

loop_
_geom_angle_atom_site_label_1
_geom_angle_atom_site_label_2
_geom_angle_atom_site_label_3
_geom_angle
_geom_angle_site_symmetry_1
_geom_angle_site_symmetry_3
C22 C8 C7 113.0(6) . .
C22 C8 C9 126.5(6) . .
C7 C8 C9 120.0 . .
C8 C7 C12 120.0 . .
C8 C7 N1 120.2(3) . .
C12 C7 N1 119.7(3) . .
C13 C12 C7 118.5(6) . .
C13 C12 C11 120.6(6) . .
C7 C12 C11 120.0 . .
C10 C11 C12 120.0 . .
C9 C10 C11 120.0 . .
C10 C9 C8 120.0 . .
O1 Co1 O1 180.000(1) 2_766 .
O1 Co1 N1 94.47(14) 2_766 .
O1 Co1 N1 85.53(14) . .
O1 Co1 N1 85.53(14) 2_766 2_766
O1 Co1 N1 94.47(14) . 2_766
N1 Co1 N1 180.000(1) . 2_766
C2 O1 Co1 113.8(3) . .
C1 N1 C7 119.2(3) . .
C1 N1 Co1 114.0(3) . .
C7 N1 Co1 126.3(3) . .
C5 C6 C1 119.4(4) . .
C3 C4 C5 124.6(4) . .
C6 C5 C4 118.3(4) . .
C6 C5 C18 121.1(4) . .
C4 C5 C18 120.5(4) . .
O1 C2 C3 124.9(4) . .
O1 C2 C1 115.4(4) . .
C3 C2 C1 119.8(4) . .
C4 C3 C2 116.2(4) . .
C4 C3 C14 123.2(4) . .
C2 C3 C14 120.7(4) . .
C16 C14 C3 110.5(4) . .
C16 C14 C17 107.6(4) . .
C3 C14 C17 111.5(4) . .
C16 C14 C15 109.8(4) . .
C3 C14 C15 109.2(4) . .
C17 C14 C15 108.3(4) . .
N1 C1 C6 127.0(4) . .
N1 C1 C2 111.3(4) . .
C6 C1 C2 121.7(4) . .
C20 C18 C19 107.2(6) . .
C20 C18 C21 109.1(6) . .
C19 C18 C21 108.6(6) . .
C20 C18 C5 111.5(4) . .
C19 C18 C5 112.8(4) . .
C21 C18 C5 107.4(4) . .

loop_
_geom_bond_atom_site_label_1
_geom_bond_atom_site_label_2
_geom_bond_distance
_geom_bond_site_symmetry_2
C8 C22 1.273(12) .
C8 C7 1.3900 .
C8 C9 1.3900 .
C7 C12 1.3900 .
C7 N1 1.437(4) .
C12 C13 1.306(10) .
C12 C11 1.3900 .
C11 C10 1.3900 .
C10 C9 1.3900 .
Co1 O1 1.829(3) 2_766
Co1 O1 1.829(3) .
Co1 N1 1.832(3) .
Co1 N1 1.832(3) 2_766
O1 C2 1.323(5) .
N1 C1 1.370(5) .
C6 C5 1.370(6) .
C6 C1 1.393(6) .
C4 C3 1.386(5) .
C4 C5 1.415(6) .
C5 C18 1.534(5) .
C2 C3 1.407(5) .
C2 C1 1.420(6) .
C3 C14 1.527(6) .
C14 C16 1.523(7) .
C14 C17 1.534(6) .
C14 C15 1.540(7) .
C18 C20 1.496(8) .
C18 C19 1.506(7) .
C18 C21 1.511(8) .
